data_7011492
loop_
_publ_author_name
'Beeby, Andrew'
'Burton-Pye, Benjamin P.'
'Faulkner, Stephen'
'Motson, Graham R.'
'Jeffery, John C.'
'McCleverty, Jon A.'
'Ward, Michael D.'

_publ_section_title
;
 Synthesis and near-IR luminescence properties of neodymium(iii) and
 ytterbium(iii) complexes with poly(pyrazolyl)borate ligands
;
_journal_issue 9
_journal_name_full 'Journal of the Chemical Society, Dalton Transactions'
_journal_page_first 1923
_journal_paper_doi 10.1039/b200519k
_journal_year 2002
_chemical_formula_sum 'C28 H29 B N11 Nd O7'
_chemical_formula_weight 786.67
_chemical_name_systematic
; 
? 
;
_space_group_IT_number 2
_symmetry_cell_setting triclinic
_symmetry_space_group_name_Hall '-P 1'
_symmetry_space_group_name_H-M 'P -1'
_atom_sites_solution_hydrogens geom
_atom_sites_solution_primary direct
_atom_sites_solution_secondary difmap
_audit_creation_method SHELXL-97
_cell_angle_alpha 113.062(2)
_cell_angle_beta 95.236(2)
_cell_angle_gamma 105.849(2)
_cell_formula_units_Z 2
_cell_length_a 10.4274(11)
_cell_length_b 13.4278(14)
_cell_length_c 14.5271(15)
_cell_measurement_temperature 173(2)
_cell_volume 1754.6(3)
_computing_cell_refinement 'SAINT (Siemens, 1995b)'
_computing_data_collection 'SMART (Siemens, 1995b)'
_computing_data_reduction 'SAINT (Siemens, 1995b)'
_computing_molecular_graphics 'SHELXL-97 (Sheldrick, 1997)'
_computing_publication_material 'SHELXL-97 (Sheldrick, 1997)'
_computing_structure_refinement 'SHELXL-97 (Sheldrick, 1997)'
_computing_structure_solution 'SHELXS-97 (Sheldrick, 1997)'
_diffrn_ambient_temperature 173(2)
_diffrn_measured_fraction_theta_full 0.997
_diffrn_measured_fraction_theta_max 0.997
_diffrn_measurement_device_type 'Siemens SMART CCD Diffractometer'
_diffrn_measurement_method '\w rotation with narrow frames'
_diffrn_radiation_monochromator graphite
_diffrn_radiation_source 'fine-focus sealed tube'
_diffrn_radiation_type MoK\a
_diffrn_radiation_wavelength 0.71073
_diffrn_reflns_av_R_equivalents 0.0438
_diffrn_reflns_av_sigmaI/netI 0.0427
_diffrn_reflns_limit_h_max 12
_diffrn_reflns_limit_h_min -12
_diffrn_reflns_limit_k_max 15
_diffrn_reflns_limit_k_min -15
_diffrn_reflns_limit_l_max 17
_diffrn_reflns_limit_l_min -17
_diffrn_reflns_number 15113
_diffrn_reflns_theta_full 25.00
_diffrn_reflns_theta_max 25.00
_diffrn_reflns_theta_min 1.56
_diffrn_standards_decay_% 0
_exptl_absorpt_coefficient_mu 1.538
_exptl_absorpt_correction_T_max 0.7485
_exptl_absorpt_correction_T_min 0.6555
_exptl_absorpt_correction_type multi-scan
_exptl_absorpt_process_details 'SADABS (Sheldrick, 1996)'
_exptl_crystal_colour 'Pale purple'
_exptl_crystal_density_diffrn 1.489
_exptl_crystal_density_meas ?
_exptl_crystal_density_method .
_exptl_crystal_description Block
_exptl_crystal_F_000 790
_exptl_crystal_size_max 0.30
_exptl_crystal_size_mid 0.30
_exptl_crystal_size_min 0.20
_refine_diff_density_max 3.513
_refine_diff_density_min -2.506
_refine_diff_density_rms 0.169
_refine_ls_extinction_method none
_refine_ls_goodness_of_fit_ref 1.050
_refine_ls_hydrogen_treatment mixed
_refine_ls_matrix_type full
_refine_ls_number_parameters 433
_refine_ls_number_reflns 6170
_refine_ls_number_restraints 0
_refine_ls_restrained_S_all 1.050
_refine_ls_R_factor_all 0.0618
_refine_ls_R_factor_gt 0.0543
_refine_ls_shift/su_max 0.001
_refine_ls_shift/su_mean 0.000
_refine_ls_structure_factor_coef Fsqd
_refine_ls_weighting_details 'calc w=1/[\s^2^(Fo^2^)+(0.1133P)^2^+0.0000P] where P=(Fo^2^+2Fc^2^)/3'
_refine_ls_weighting_scheme calc
_refine_ls_wR_factor_gt 0.1404
_refine_ls_wR_factor_ref 0.1456
_reflns_number_gt 5386
_reflns_number_total 6170
_reflns_threshold_expression >2sigma(I)
_cod_data_source_file b200519k.txt
_cod_data_source_block squeeze
_cod_depositor_comments
;
The following automatic conversions were performed:
'_symmetry_cell_setting' value 'Triclinic' changed to 'triclinic'
according to '/home/saulius/struct/CIF-dictionaries/cif_core.dic'
dictionary named 'cif_core.dic' version 2.4.1 from 2010-06-29.

Automatic conversion script
Id: cif_fix_enum 1527 2010-12-29 10:47:43Z saulius 
;
_cod_original_sg_symbol_H-M P-1
_cod_database_code 7011492

loop_
_symmetry_equiv_pos_as_xyz
'x, y, z'
'-x, -y, -z'

loop_
_atom_site_label
_atom_site_type_symbol
_atom_site_fract_x
_atom_site_fract_y
_atom_site_fract_z
_atom_site_U_iso_or_equiv
_atom_site_adp_type
_atom_site_occupancy
_atom_site_symmetry_multiplicity
_atom_site_calc_flag
_atom_site_refinement_flags
_atom_site_disorder_assembly
_atom_site_disorder_group
Nd1 Nd 0.78946(3) 0.85212(2) 0.66718(2) 0.02452(14) Uani 1 1 d . . .
B1 B 0.5143(6) 0.8266(6) 0.8180(5) 0.0287(13) Uani 1 1 d . . .
H1 H 0.4415 0.8188 0.8575 0.034 Uiso 1 1 calc R . .
N1 N 1.0233(5) 0.7801(4) 0.7158(4) 0.0324(11) Uani 1 1 d . . .
O2 O 1.1117(4) 0.7396(4) 0.7299(3) 0.0405(10) Uani 1 1 d . . .
O3 O 1.0229(4) 0.8229(3) 0.6514(3) 0.0320(9) Uani 1 1 d . . .
O4 O 0.9274(4) 0.7792(3) 0.7635(3) 0.0318(9) Uani 1 1 d . . .
N5 N 0.7238(5) 0.8033(4) 0.4451(4) 0.0335(11) Uani 1 1 d . . .
O6 O 0.8462(4) 0.8354(3) 0.4946(3) 0.0332(9) Uani 1 1 d . . .
O7 O 0.6295(4) 0.7803(3) 0.4912(3) 0.0345(9) Uani 1 1 d . . .
O8 O 0.6965(6) 0.7940(5) 0.3581(4) 0.0578(14) Uani 1 1 d . . .
N11 N 0.5813(5) 0.9165(4) 0.6998(4) 0.0270(10) Uani 1 1 d . . .
N12 N 0.4824(4) 0.8835(4) 0.7475(4) 0.0285(10) Uani 1 1 d . . .
C13 C 0.3903(6) 0.9372(5) 0.7469(4) 0.0344(13) Uani 1 1 d . . .
H13A H 0.3117 0.9285 0.7753 0.041 Uiso 1 1 calc R . .
C14 C 0.4289(6) 1.0064(5) 0.6984(5) 0.0355(13) Uani 1 1 d . . .
H14A H 0.3833 1.0535 0.6853 0.043 Uiso 1 1 calc R . .
C15 C 0.5507(5) 0.9919(5) 0.6728(4) 0.0277(12) Uani 1 1 d . . .
N21 N 0.7670(5) 1.0287(4) 0.6259(4) 0.0286(10) Uani 1 1 d . . .
C22 C 0.6489(6) 1.0517(5) 0.6282(4) 0.0302(12) Uani 1 1 d . . .
C23 C 0.6216(7) 1.1274(6) 0.5933(5) 0.0394(14) Uani 1 1 d . . .
H23A H 0.5377 1.1422 0.5965 0.047 Uiso 1 1 calc R . .
C24 C 0.7185(8) 1.1811(6) 0.5536(6) 0.0511(18) Uani 1 1 d . . .
H24A H 0.7018 1.2331 0.5286 0.061 Uiso 1 1 calc R . .
C25 C 0.8403(7) 1.1584(6) 0.5506(6) 0.0435(15) Uani 1 1 d . . .
H25A H 0.9084 1.1938 0.5233 0.052 Uiso 1 1 calc R . .
C26 C 0.8599(6) 1.0836(5) 0.5880(5) 0.0346(13) Uani 1 1 d . . .
H26A H 0.9443 1.0694 0.5872 0.042 Uiso 1 1 calc R . .
N31 N 0.6096(5) 0.6981(4) 0.6877(4) 0.0281(10) Uani 1 1 d . . .
N32 N 0.5251(5) 0.7092(4) 0.7548(4) 0.0296(10) Uani 1 1 d . . .
C33 C 0.4668(6) 0.6090(5) 0.7568(5) 0.0361(13) Uani 1 1 d . . .
H33A H 0.4064 0.5963 0.7994 0.043 Uiso 1 1 calc R . .
C34 C 0.5084(6) 0.5259(5) 0.6868(5) 0.0392(14) Uani 1 1 d . . .
H34A H 0.4815 0.4462 0.6701 0.047 Uiso 1 1 calc R . .
C35 C 0.5987(6) 0.5864(5) 0.6464(4) 0.0303(12) Uani 1 1 d . . .
N41 N 0.7638(4) 0.6301(4) 0.5524(3) 0.0279(10) Uani 1 1 d . . .
C42 C 0.6777(6) 0.5471(5) 0.5699(4) 0.0287(12) Uani 1 1 d . . .
C43 C 0.6639(6) 0.4307(5) 0.5167(5) 0.0328(13) Uani 1 1 d . . .
H43A H 0.6010 0.3740 0.5294 0.039 Uiso 1 1 calc R . .
C44 C 0.7412(6) 0.3993(5) 0.4470(5) 0.0388(14) Uani 1 1 d . . .
H44A H 0.7334 0.3209 0.4115 0.047 Uiso 1 1 calc R . .
C45 C 0.8313(6) 0.4827(5) 0.4282(5) 0.0364(13) Uani 1 1 d . . .
H45A H 0.8862 0.4627 0.3798 0.044 Uiso 1 1 calc R . .
C46 C 0.8391(6) 0.5969(5) 0.4824(5) 0.0319(12) Uani 1 1 d . . .
H46A H 0.9003 0.6542 0.4694 0.038 Uiso 1 1 calc R . .
N51 N 0.7656(5) 0.9343(4) 0.8540(4) 0.0293(10) Uani 1 1 d . . .
N52 N 0.6532(5) 0.9093(4) 0.8922(4) 0.0309(10) Uani 1 1 d . . .
C53 C 0.6788(6) 0.9860(6) 0.9923(5) 0.0376(14) Uani 1 1 d . . .
H53A H 0.6167 0.9865 1.0363 0.045 Uiso 1 1 calc R . .
C54 C 0.8087(6) 1.0622(5) 1.0191(4) 0.0372(14) Uani 1 1 d . . .
H54A H 0.8546 1.1251 1.0839 0.045 Uiso 1 1 calc R . .
C55 C 0.8588(6) 1.0272(5) 0.9305(4) 0.0309(12) Uani 1 1 d . . .
N61 N 0.9967(5) 1.0368(4) 0.8088(4) 0.0308(10) Uani 1 1 d . . .
C62 C 0.9901(6) 1.0800(5) 0.9088(4) 0.0302(12) Uani 1 1 d . . .
C63 C 1.0966(6) 1.1700(5) 0.9867(5) 0.0398(14) Uani 1 1 d . . .
H63A H 1.0880 1.1992 1.0560 0.048 Uiso 1 1 calc R . .
C64 C 1.2141(7) 1.2151(6) 0.9604(5) 0.0460(16) Uani 1 1 d . . .
H64A H 1.2891 1.2756 1.0120 0.055 Uiso 1 1 calc R . .
C65 C 1.2240(7) 1.1730(6) 0.8592(6) 0.0435(16) Uani 1 1 d . . .
H65A H 1.3045 1.2044 0.8400 0.052 Uiso 1 1 calc R . .
C66 C 1.1149(6) 1.0848(5) 0.7873(5) 0.0364(13) Uani 1 1 d . . .
H66A H 1.1226 1.0554 0.7177 0.044 Uiso 1 1 calc R . .
C100 C 0.136(3) 0.3880(14) 0.7969(15) 0.199(11) Uani 1 1 d . . .
H10A H 0.0727 0.3152 0.7425 0.298 Uiso 1 1 calc R . .
H10B H 0.1743 0.3743 0.8530 0.298 Uiso 1 1 calc R . .
H10C H 0.2096 0.4207 0.7692 0.298 Uiso 1 1 calc R . .
C101 C 0.054(4) 0.476(3) 0.839(3) 0.31(2) Uani 1 1 d . . .
H10I H -0.0095 0.4572 0.8812 0.367 Uiso 1 1 calc R . .
H10J H 0.0109 0.4938 0.7869 0.367 Uiso 1 1 calc R . .
O100 O 0.212(5) 0.572(3) 0.908(4) 0.57(4) Uani 1 1 d . . .
C102 C 0.223(6) 0.702(3) 0.999(4) 0.46(4) Uani 1 1 d . . .
H10G H 0.2279 0.7565 0.9680 0.553 Uiso 1 1 calc R . .
H10H H 0.1418 0.6954 1.0291 0.553 Uiso 1 1 calc R . .
C103 C 0.341(3) 0.741(3) 1.0740(18) 0.29(2) Uani 1 1 d . . .
H10D H 0.3501 0.8161 1.1280 0.436 Uiso 1 1 calc R . .
H10E H 0.4212 0.7477 1.0433 0.436 Uiso 1 1 calc R . .
H10F H 0.3356 0.6861 1.1038 0.436 Uiso 1 1 calc R . .

loop_
_atom_site_aniso_label
_atom_site_aniso_U_11
_atom_site_aniso_U_22
_atom_site_aniso_U_33
_atom_site_aniso_U_23
_atom_site_aniso_U_13
_atom_site_aniso_U_12
Nd1 0.02482(19) 0.02261(19) 0.02305(19) 0.00374(13) 0.01035(12) 0.01108(13)
B1 0.027(3) 0.032(3) 0.027(3) 0.010(3) 0.013(3) 0.011(3)
N1 0.032(3) 0.025(2) 0.029(3) -0.001(2) 0.007(2) 0.012(2)
O2 0.034(2) 0.043(2) 0.043(3) 0.009(2) 0.0119(19) 0.025(2)
O3 0.032(2) 0.032(2) 0.030(2) 0.0089(18) 0.0125(17) 0.0132(17)
O4 0.032(2) 0.032(2) 0.029(2) 0.0069(17) 0.0142(17) 0.0136(17)
N5 0.042(3) 0.034(3) 0.028(3) 0.009(2) 0.014(2) 0.023(2)
O6 0.038(2) 0.032(2) 0.031(2) 0.0085(18) 0.0176(18) 0.0167(18)
O7 0.031(2) 0.033(2) 0.037(2) 0.0116(19) 0.0093(18) 0.0123(18)
O8 0.081(4) 0.078(4) 0.030(3) 0.025(3) 0.020(2) 0.045(3)
N11 0.028(2) 0.031(2) 0.025(2) 0.010(2) 0.0141(19) 0.015(2)
N12 0.025(2) 0.028(2) 0.029(3) 0.006(2) 0.0131(19) 0.0112(19)
C13 0.026(3) 0.042(3) 0.030(3) 0.006(3) 0.010(2) 0.016(3)
C14 0.036(3) 0.044(3) 0.035(3) 0.016(3) 0.015(3) 0.025(3)
C15 0.026(3) 0.028(3) 0.024(3) 0.005(2) 0.007(2) 0.010(2)
N21 0.029(2) 0.026(2) 0.028(2) 0.006(2) 0.0118(19) 0.013(2)
C22 0.034(3) 0.029(3) 0.026(3) 0.007(2) 0.011(2) 0.014(2)
C23 0.042(3) 0.043(4) 0.049(4) 0.024(3) 0.023(3) 0.028(3)
C24 0.062(4) 0.049(4) 0.065(5) 0.036(4) 0.027(4) 0.031(4)
C25 0.044(4) 0.041(4) 0.054(4) 0.024(3) 0.026(3) 0.017(3)
C26 0.035(3) 0.030(3) 0.042(3) 0.014(3) 0.018(3) 0.014(3)
N31 0.030(2) 0.025(2) 0.026(2) 0.005(2) 0.0109(19) 0.012(2)
N32 0.029(2) 0.031(3) 0.026(2) 0.009(2) 0.0136(19) 0.009(2)
C33 0.037(3) 0.037(3) 0.038(3) 0.018(3) 0.017(3) 0.012(3)
C34 0.039(3) 0.032(3) 0.046(4) 0.018(3) 0.011(3) 0.007(3)
C35 0.032(3) 0.026(3) 0.028(3) 0.006(2) 0.006(2) 0.012(2)
N41 0.027(2) 0.027(2) 0.026(2) 0.005(2) 0.0074(19) 0.011(2)
C42 0.030(3) 0.026(3) 0.027(3) 0.006(2) 0.008(2) 0.014(2)
C43 0.038(3) 0.023(3) 0.035(3) 0.010(2) 0.006(3) 0.011(2)
C44 0.048(4) 0.026(3) 0.041(4) 0.008(3) 0.010(3) 0.021(3)
C45 0.041(3) 0.027(3) 0.036(3) 0.003(3) 0.014(3) 0.016(3)
C46 0.037(3) 0.027(3) 0.032(3) 0.008(2) 0.016(2) 0.015(2)
N51 0.027(2) 0.031(2) 0.023(2) 0.003(2) 0.0096(19) 0.011(2)
N52 0.029(2) 0.032(3) 0.027(3) 0.005(2) 0.0124(19) 0.013(2)
C53 0.041(3) 0.047(4) 0.023(3) 0.008(3) 0.016(2) 0.021(3)
C54 0.037(3) 0.042(3) 0.021(3) 0.001(3) 0.006(2) 0.014(3)
C55 0.029(3) 0.033(3) 0.028(3) 0.007(2) 0.008(2) 0.015(2)
N61 0.033(2) 0.026(2) 0.028(3) 0.004(2) 0.011(2) 0.013(2)
C62 0.033(3) 0.029(3) 0.029(3) 0.010(2) 0.010(2) 0.015(2)
C63 0.039(3) 0.036(3) 0.029(3) 0.002(3) 0.004(3) 0.009(3)
C64 0.040(3) 0.035(3) 0.045(4) 0.008(3) 0.006(3) 0.001(3)
C65 0.036(3) 0.037(3) 0.046(4) 0.008(3) 0.017(3) 0.009(3)
C66 0.031(3) 0.034(3) 0.034(3) 0.006(3) 0.010(3) 0.009(3)
C100 0.30(3) 0.096(12) 0.137(15) -0.004(10) -0.042(16) 0.085(16)
C101 0.32(5) 0.16(3) 0.34(5) 0.09(3) -0.06(4) 0.03(3)
O100 0.93(8) 0.52(5) 0.97(9) 0.63(6) 0.86(8) 0.64(6)
C102 0.76(11) 0.32(5) 0.62(9) 0.33(6) 0.33(8) 0.42(7)
C103 0.160(19) 0.34(4) 0.139(18) -0.07(2) -0.087(16) 0.04(2)

loop_
_atom_type_symbol
_atom_type_description
_atom_type_scat_dispersion_real
_atom_type_scat_dispersion_imag
_atom_type_scat_source
C C 0.0033 0.0016 'International Tables Vol C Tables 4.2.6.8 and 6.1.1.4'
H H 0.0000 0.0000 'International Tables Vol C Tables 4.2.6.8 and 6.1.1.4'
B B 0.0013 0.0007 'International Tables Vol C Tables 4.2.6.8 and 6.1.1.4'
N N 0.0061 0.0033 'International Tables Vol C Tables 4.2.6.8 and 6.1.1.4'
O O 0.0106 0.0060 'International Tables Vol C Tables 4.2.6.8 and 6.1.1.4'
Nd Nd -0.1943 3.0179 'International Tables Vol C Tables 4.2.6.8 and 6.1.1.4'

loop_
_geom_angle_atom_site_label_1
_geom_angle_atom_site_label_2
_geom_angle_atom_site_label_3
_geom_angle
_geom_angle_site_symmetry_1
_geom_angle_site_symmetry_3
_geom_angle_publ_flag
N31 Nd1 O4 76.43(13) . . ?
N31 Nd1 N11 71.36(14) . . ?
O4 Nd1 N11 131.32(13) . . ?
N31 Nd1 N51 72.34(15) . . ?
O4 Nd1 N51 72.39(13) . . ?
N11 Nd1 N51 63.67(14) . . ?
N31 Nd1 O6 124.08(14) . . ?
O4 Nd1 O6 115.16(12) . . ?
N11 Nd1 O6 113.01(14) . . ?
N51 Nd1 O6 162.46(15) . . ?
N31 Nd1 O7 84.93(14) . . ?
O4 Nd1 O7 139.70(13) . . ?
N11 Nd1 O7 72.33(14) . . ?
N51 Nd1 O7 134.84(14) . . ?
O6 Nd1 O7 49.80(13) . . ?
N31 Nd1 O3 116.35(13) . . ?
O4 Nd1 O3 50.07(13) . . ?
N11 Nd1 O3 170.53(13) . . ?
N51 Nd1 O3 112.27(14) . . ?
O6 Nd1 O3 68.05(13) . . ?
O7 Nd1 O3 112.75(13) . . ?
N31 Nd1 N61 130.27(15) . . ?
O4 Nd1 N61 72.67(13) . . ?
N11 Nd1 N61 102.11(14) . . ?
N51 Nd1 N61 61.71(15) . . ?
O6 Nd1 N61 104.21(14) . . ?
O7 Nd1 N61 141.72(13) . . ?
O3 Nd1 N61 68.84(13) . . ?
N31 Nd1 N41 61.91(14) . . ?
O4 Nd1 N41 68.26(13) . . ?
N11 Nd1 N41 122.12(14) . . ?
N51 Nd1 N41 124.69(15) . . ?
O6 Nd1 N41 72.31(13) . . ?
O7 Nd1 N41 71.45(13) . . ?
O3 Nd1 N41 67.34(13) . . ?
N61 Nd1 N41 133.71(13) . . ?
N31 Nd1 N21 130.07(14) . . ?
O4 Nd1 N21 148.58(13) . . ?
N11 Nd1 N21 61.01(14) . . ?
N51 Nd1 N21 97.74(14) . . ?
O6 Nd1 N21 67.39(13) . . ?
O7 Nd1 N21 67.80(13) . . ?
O3 Nd1 N21 112.66(13) . . ?
N61 Nd1 N21 76.40(14) . . ?
N41 Nd1 N21 135.10(14) . . ?
N32 B1 N52 110.1(5) . . ?
N32 B1 N12 110.8(5) . . ?
N52 B1 N12 105.6(4) . . ?
O2 N1 O4 121.3(5) . . ?
O2 N1 O3 121.5(5) . . ?
O4 N1 O3 117.2(4) . . ?
N1 O3 Nd1 95.0(3) . . ?
N1 O4 Nd1 97.4(3) . . ?
O8 N5 O6 122.6(5) . . ?
O8 N5 O7 121.0(5) . . ?
O6 N5 O7 116.5(5) . . ?
N5 O6 Nd1 96.9(3) . . ?
N5 O7 Nd1 96.2(3) . . ?
C15 N11 N12 106.2(4) . . ?
C15 N11 Nd1 124.9(4) . . ?
N12 N11 Nd1 128.9(3) . . ?
C13 N12 N11 109.5(5) . . ?
C13 N12 B1 129.7(5) . . ?
N11 N12 B1 117.7(4) . . ?
N12 C13 C14 108.7(5) . . ?
C13 C14 C15 104.1(5) . . ?
N11 C15 C14 111.4(5) . . ?
N11 C15 C22 118.2(5) . . ?
C14 C15 C22 130.3(5) . . ?
C26 N21 C22 117.1(5) . . ?
C26 N21 Nd1 123.0(4) . . ?
C22 N21 Nd1 119.1(4) . . ?
N21 C22 C23 122.6(5) . . ?
N21 C22 C15 115.5(5) . . ?
C23 C22 C15 121.8(5) . . ?
C22 C23 C24 118.7(6) . . ?
C23 C24 C25 119.3(6) . . ?
C26 C25 C24 118.2(6) . . ?
N21 C26 C25 124.0(6) . . ?
C35 N31 N32 105.7(4) . . ?
C35 N31 Nd1 123.9(4) . . ?
N32 N31 Nd1 129.2(3) . . ?
C33 N32 N31 110.4(5) . . ?
C33 N32 B1 129.5(5) . . ?
N31 N32 B1 120.1(4) . . ?
N32 C33 C34 109.0(5) . . ?
C33 C34 C35 104.0(5) . . ?
N31 C35 C34 110.9(5) . . ?
N31 C35 C42 118.6(5) . . ?
C34 C35 C42 130.5(5) . . ?
C42 N41 C46 117.2(5) . . ?
C42 N41 Nd1 118.8(3) . . ?
C46 N41 Nd1 123.8(4) . . ?
N41 C42 C43 122.0(5) . . ?
N41 C42 C35 115.6(5) . . ?
C43 C42 C35 122.4(5) . . ?
C44 C43 C42 119.7(6) . . ?
C43 C44 C45 119.5(5) . . ?
C44 C45 C46 118.1(6) . . ?
N41 C46 C45 123.4(6) . . ?
C55 N51 N52 106.2(4) . . ?
C55 N51 Nd1 124.1(4) . . ?
N52 N51 Nd1 128.7(3) . . ?
N51 N52 C53 109.3(5) . . ?
N51 N52 B1 119.7(4) . . ?
C53 N52 B1 129.0(5) . . ?
N52 C53 C54 108.7(5) . . ?
C53 C54 C55 104.7(5) . . ?
N51 C55 C54 111.0(5) . . ?
N51 C55 C62 118.4(5) . . ?
C54 C55 C62 130.4(6) . . ?
C66 N61 C62 116.2(5) . . ?
C66 N61 Nd1 123.5(4) . . ?
C62 N61 Nd1 120.0(4) . . ?
N61 C62 C63 123.2(5) . . ?
N61 C62 C55 115.3(5) . . ?
C63 C62 C55 121.5(5) . . ?
C64 C63 C62 118.0(6) . . ?
C63 C64 C65 120.2(6) . . ?
C66 C65 C64 118.2(6) . . ?
N61 C66 C65 124.1(6) . . ?
C100 C101 O100 84(2) . . ?
C102 O100 C101 118(3) . . ?
C103 C102 O100 108(3) . . ?

loop_
_geom_bond_atom_site_label_1
_geom_bond_atom_site_label_2
_geom_bond_distance
_geom_bond_site_symmetry_2
_geom_bond_publ_flag
Nd1 N31 2.520(5) . ?
Nd1 O4 2.541(4) . ?
Nd1 N11 2.563(4) . ?
Nd1 N51 2.564(5) . ?
Nd1 O6 2.567(4) . ?
Nd1 O7 2.581(4) . ?
Nd1 O3 2.586(4) . ?
Nd1 N61 2.705(5) . ?
Nd1 N41 2.707(4) . ?
Nd1 N21 2.726(5) . ?
B1 N32 1.524(8) . ?
B1 N52 1.547(8) . ?
B1 N12 1.560(8) . ?
N1 O2 1.230(6) . ?
N1 O4 1.267(6) . ?
N1 O3 1.275(6) . ?
N5 O8 1.218(6) . ?
N5 O6 1.273(6) . ?
N5 O7 1.276(6) . ?
N11 C15 1.322(7) . ?
N11 N12 1.364(6) . ?
N12 C13 1.351(7) . ?
C13 C14 1.371(9) . ?
C14 C15 1.398(8) . ?
C15 C22 1.481(8) . ?
N21 C26 1.345(7) . ?
N21 C22 1.349(7) . ?
C22 C23 1.381(8) . ?
C23 C24 1.382(10) . ?
C24 C25 1.386(10) . ?
C25 C26 1.366(9) . ?
N31 C35 1.346(7) . ?
N31 N32 1.365(6) . ?
N32 C33 1.330(8) . ?
C33 C34 1.387(9) . ?
C34 C35 1.396(9) . ?
C35 C42 1.461(8) . ?
N41 C42 1.353(7) . ?
N41 C46 1.353(7) . ?
C42 C43 1.404(8) . ?
C43 C44 1.361(9) . ?
C44 C45 1.387(9) . ?
C45 C46 1.398(8) . ?
N51 C55 1.338(7) . ?
N51 N52 1.358(6) . ?
N52 C53 1.361(8) . ?
C53 C54 1.366(9) . ?
C54 C55 1.391(8) . ?
C55 C62 1.484(8) . ?
N61 C66 1.352(8) . ?
N61 C62 1.353(7) . ?
C62 C63 1.393(9) . ?
C63 C64 1.370(9) . ?
C64 C65 1.378(10) . ?
C65 C66 1.366(9) . ?
C100 C101 1.60(4) . ?
C101 O100 1.70(6) . ?
O100 C102 1.69(6) . ?
C102 C103 1.39(6) . ?
